data_1506707
loop_
_publ_author_name
'Chou, Teh-Chang'
'Liao, Kung-Ching'
'Lin, Jin-Ju'

_publ_section_title
;
 Synthesis and luminescence properties of U-shaped polycyclic molecules
 containing syn-facial functionalized quinoxaline rings.
;
_journal_issue 22
_journal_name_full 'Organic letters'
_journal_page_first 4843
_journal_page_last 4846
_journal_paper_doi 10.1021/ol051707z
_journal_volume 7
_journal_year 2005
_chemical_formula_moiety 'C32 H28 Cl4 N4 O4'
_chemical_formula_sum 'C32 H28 Cl4 N4 O4'
_chemical_formula_weight 674.38
_chemical_melting_point ?
_chemical_name_common
;
15
;
_chemical_name_systematic
;
7,14,22,29-tetraaza-1,5,16,20-tetrachloro-31,31,32,32-tetramethoxynonacyclo
[18.10.1.15,16.02,19.04,17.06,15.08,13.021,30.023,28]
dotriacontane-6(15),8,9,11,14,21(30),23,24,26,28,29-decaene.
;
_space_group_IT_number 60
_symmetry_cell_setting orthorhombic
_symmetry_space_group_name_Hall '-P 2n 2ab'
_symmetry_space_group_name_H-M 'P b c n'
_atom_sites_solution_hydrogens geom
_atom_sites_solution_primary direct
_atom_sites_solution_secondary difmap
_audit_creation_method SHELXL-97
_cell_angle_alpha 90.00
_cell_angle_beta 90.00
_cell_angle_gamma 90.00
_cell_formula_units_Z 4
_cell_length_a 20.395(2)
_cell_length_b 11.2144(13)
_cell_length_c 13.2709(16)
_cell_measurement_temperature 273(2)
_cell_measurement_theta_max 23.27
_cell_measurement_theta_min 2.0
_cell_volume 3035.3(6)
_computing_cell_refinement 'Bruker SMART'
_computing_data_collection 'Bruker SMART'
_computing_data_reduction 'Bruker SMART'
_computing_molecular_graphics 'Bruker SHELXTL'
_computing_publication_material 'Bruker SHELXTL'
_computing_structure_refinement 'SHELXL-97 (Sheldrick, 1997)'
_computing_structure_solution 'SHELXS-97 (Sheldrick, 1990)'
_diffrn_ambient_temperature 273(2)
_diffrn_measured_fraction_theta_full 1.000
_diffrn_measured_fraction_theta_max 1.000
_diffrn_measurement_device_type 'CCD area detector'
_diffrn_measurement_method 'phi and omega scans'
_diffrn_radiation_monochromator graphite
_diffrn_radiation_source 'fine-focus sealed tube'
_diffrn_radiation_type MoK\a
_diffrn_radiation_wavelength 0.71073
_diffrn_reflns_av_R_equivalents 0.0646
_diffrn_reflns_av_sigmaI/netI 0.0452
_diffrn_reflns_limit_h_max 22
_diffrn_reflns_limit_h_min -19
_diffrn_reflns_limit_k_max 12
_diffrn_reflns_limit_k_min -12
_diffrn_reflns_limit_l_max 10
_diffrn_reflns_limit_l_min -14
_diffrn_reflns_number 12499
_diffrn_reflns_theta_full 23.27
_diffrn_reflns_theta_max 23.27
_diffrn_reflns_theta_min 2.00
_exptl_absorpt_coefficient_mu 0.436
_exptl_absorpt_correction_type none
_exptl_crystal_colour colorless
_exptl_crystal_density_diffrn 1.476
_exptl_crystal_density_meas
;
;
_exptl_crystal_density_method 'not measured'
_exptl_crystal_description cubic
_exptl_crystal_F_000 1392
_exptl_crystal_size_max 0.20
_exptl_crystal_size_mid 0.20
_exptl_crystal_size_min 0.20
_refine_diff_density_max 0.199
_refine_diff_density_min -0.170
_refine_diff_density_rms 0.043
_refine_ls_extinction_method none
_refine_ls_goodness_of_fit_ref 0.983
_refine_ls_hydrogen_treatment mixed
_refine_ls_matrix_type full
_refine_ls_number_parameters 201
_refine_ls_number_reflns 2188
_refine_ls_number_restraints 0
_refine_ls_restrained_S_all 0.983
_refine_ls_R_factor_all 0.0509
_refine_ls_R_factor_gt 0.0370
_refine_ls_shift/su_max 0.000
_refine_ls_shift/su_mean 0.000
_refine_ls_structure_factor_coef Fsqd
_refine_ls_weighting_details 'calc w=1/[\s^2^(Fo^2^)+(0.0497P)^2^+0.0000P] where P=(Fo^2^+2Fc^2^)/3'
_refine_ls_weighting_scheme calc
_refine_ls_wR_factor_gt 0.0874
_refine_ls_wR_factor_ref 0.0924
_reflns_number_gt 1682
_reflns_number_total 2188
_reflns_threshold_expression >2sigma(I)
_cod_data_source_file ol051707zsi20050727_035715.cif
_cod_data_source_block ljjntu
_cod_depositor_comments
;
The following automatic conversions were performed:

'_chemical_melting_point' value '' was changed to '?' - the value is
undefined or not given.

Automatic conversion script
Id: cif_fix_values 1715 2011-07-08 13:25:40Z adriana 
;
_cod_original_sg_symbol_H-M PBCN
_cod_database_code 1506707

loop_
_symmetry_equiv_pos_as_xyz
'x, y, z'
'-x+1/2, -y+1/2, z+1/2'
'-x, y, -z+1/2'
'x+1/2, -y+1/2, -z'
'-x, -y, -z'
'x-1/2, y-1/2, -z-1/2'
'x, -y, z-1/2'
'-x-1/2, y-1/2, z'

loop_
_atom_site_label
_atom_site_type_symbol
_atom_site_fract_x
_atom_site_fract_y
_atom_site_fract_z
_atom_site_U_iso_or_equiv
_atom_site_adp_type
_atom_site_occupancy
_atom_site_symmetry_multiplicity
_atom_site_calc_flag
_atom_site_refinement_flags
Cl1 Cl 0.41291(3) 0.12248(6) -0.03367(5) 0.0543(2) Uani 1 1 d .
Cl2 Cl 0.30835(3) 0.14635(6) 0.35638(6) 0.0558(2) Uani 1 1 d .
N1 N 0.37324(9) 0.38350(15) 0.27743(16) 0.0401(5) Uani 1 1 d .
N2 N 0.41882(10) 0.37494(16) 0.07178(16) 0.0421(5) Uani 1 1 d .
O1 O 0.28168(8) 0.16095(13) 0.12430(14) 0.0480(5) Uani 1 1 d .
C8 C 0.40122(11) 0.2823(2) 0.12359(18) 0.0347(6) Uani 1 1 d .
O2 O 0.33913(8) -0.01693(13) 0.14276(13) 0.0470(5) Uani 1 1 d .
C7 C 0.37714(10) 0.28598(19) 0.22393(18) 0.0336(6) Uani 1 1 d .
C10 C 0.34036(11) 0.10706(19) 0.15018(19) 0.0388(6) Uani 1 1 d .
C13 C 0.45832(11) 0.09255(19) 0.16010(17) 0.0326(6) Uani 1 1 d .
H13 H 0.4625 0.0092 0.1390 0.039 Uiso 1 1 calc R
C5 C 0.41378(12) 0.4813(2) 0.1246(2) 0.0418(7) Uani 1 1 d .
C14 C 0.52534(11) 0.15093(19) 0.15325(17) 0.0353(6) Uani 1 1 d .
H14A H 0.5214 0.2359 0.1657 0.042 Uiso 1 1 calc R
H14B H 0.5432 0.1399 0.0861 0.042 Uiso 1 1 calc R
C1 C 0.39145(13) 0.5949(2) 0.2761(2) 0.0579(8) Uani 1 1 d .
H1 H 0.3787 0.5989 0.3433 0.070 Uiso 1 1 calc R
C6 C 0.39274(11) 0.4846(2) 0.2258(2) 0.0411(6) Uani 1 1 d .
C11 C 0.36293(11) 0.15913(18) 0.25405(18) 0.0353(6) Uani 1 1 d .
C9 C 0.40382(11) 0.15202(19) 0.09593(17) 0.0352(6) Uani 1 1 d .
C12 C 0.42891(10) 0.09527(18) 0.26920(17) 0.0317(6) Uani 1 1 d .
H12 H 0.4199 0.0130 0.2898 0.038 Uiso 1 1 calc R
C15 C 0.25568(16) 0.1355(2) 0.0258(3) 0.0790(10) Uani 1 1 d .
H15A H 0.2780 0.1833 -0.0235 0.119 Uiso 1 1 calc R
H15B H 0.2097 0.1537 0.0246 0.119 Uiso 1 1 calc R
H15C H 0.2620 0.0526 0.0106 0.119 Uiso 1 1 calc R
C4 C 0.43079(14) 0.5873(2) 0.0751(2) 0.0584(8) Uani 1 1 d .
H4 H 0.4439 0.5857 0.0080 0.070 Uiso 1 1 calc R
C3 C 0.42799(16) 0.6923(2) 0.1258(3) 0.0696(9) Uani 1 1 d .
H3 H 0.4390 0.7627 0.0929 0.083 Uiso 1 1 calc R
C16 C 0.28485(14) -0.0763(2) 0.1901(3) 0.0796(11) Uani 1 1 d .
H16A H 0.2905 -0.0748 0.2619 0.119 Uiso 1 1 calc R
H16B H 0.2830 -0.1575 0.1674 0.119 Uiso 1 1 calc R
H16C H 0.2448 -0.0363 0.1727 0.119 Uiso 1 1 calc R
C2 C 0.40897(15) 0.6959(2) 0.2259(3) 0.0688(9) Uani 1 1 d .
H2 H 0.4081 0.7687 0.2594 0.083 Uiso 1 1 calc R

loop_
_atom_site_aniso_label
_atom_site_aniso_U_11
_atom_site_aniso_U_22
_atom_site_aniso_U_33
_atom_site_aniso_U_23
_atom_site_aniso_U_13
_atom_site_aniso_U_12
Cl1 0.0685(5) 0.0604(5) 0.0341(4) -0.0129(3) -0.0037(3) 0.0101(3)
Cl2 0.0517(4) 0.0601(5) 0.0555(5) 0.0072(3) 0.0209(3) 0.0033(3)
N1 0.0483(13) 0.0338(12) 0.0383(13) -0.0056(10) 0.0013(10) 0.0082(9)
N2 0.0526(13) 0.0343(12) 0.0393(13) 0.0043(10) 0.0044(10) 0.0048(9)
O1 0.0420(11) 0.0450(10) 0.0569(13) -0.0042(9) -0.0074(9) 0.0103(8)
C8 0.0377(14) 0.0312(13) 0.0353(15) 0.0000(12) -0.0026(11) 0.0046(11)
O2 0.0449(11) 0.0282(9) 0.0680(13) -0.0069(8) -0.0026(9) -0.0022(7)
C7 0.0355(14) 0.0309(13) 0.0345(15) -0.0015(12) -0.0007(11) 0.0056(10)
C10 0.0366(15) 0.0315(14) 0.0483(17) -0.0020(12) -0.0028(12) 0.0041(11)
C13 0.0400(14) 0.0246(12) 0.0331(15) -0.0039(10) 0.0013(11) 0.0038(10)
C5 0.0452(16) 0.0293(14) 0.0509(19) 0.0018(12) -0.0001(13) 0.0054(11)
C14 0.0432(15) 0.0327(14) 0.0302(15) -0.0014(11) 0.0060(12) -0.0005(11)
C1 0.074(2) 0.0414(17) 0.059(2) -0.0123(15) -0.0048(16) 0.0080(14)
C6 0.0462(16) 0.0279(14) 0.0492(18) -0.0018(12) -0.0024(13) 0.0036(11)
C11 0.0378(14) 0.0325(13) 0.0356(15) 0.0001(11) 0.0081(11) -0.0006(10)
C9 0.0470(14) 0.0317(13) 0.0269(14) -0.0057(11) 0.0008(12) 0.0029(11)
C12 0.0369(14) 0.0240(12) 0.0342(15) 0.0021(10) 0.0023(11) -0.0008(10)
C15 0.061(2) 0.102(3) 0.075(3) -0.0134(19) -0.0258(18) 0.0202(18)
C4 0.0690(19) 0.0382(16) 0.068(2) 0.0117(15) 0.0105(16) -0.0010(14)
C3 0.087(2) 0.0332(17) 0.088(3) 0.0102(17) 0.005(2) -0.0053(15)
C16 0.059(2) 0.0439(17) 0.136(3) 0.0011(19) 0.011(2) -0.0181(15)
C2 0.091(2) 0.0285(16) 0.087(3) -0.0094(17) -0.011(2) 0.0001(14)

loop_
_atom_type_symbol
_atom_type_description
_atom_type_scat_dispersion_real
_atom_type_scat_dispersion_imag
_atom_type_scat_source
C C 0.0033 0.0016 'International Tables Vol C Tables 4.2.6.8 and 6.1.1.4'
H H 0.0000 0.0000 'International Tables Vol C Tables 4.2.6.8 and 6.1.1.4'
N N 0.0061 0.0033 'International Tables Vol C Tables 4.2.6.8 and 6.1.1.4'
O O 0.0106 0.0060 'International Tables Vol C Tables 4.2.6.8 and 6.1.1.4'
Cl Cl 0.1484 0.1585 'International Tables Vol C Tables 4.2.6.8 and 6.1.1.4'

loop_
_geom_angle_atom_site_label_1
_geom_angle_atom_site_label_2
_geom_angle_atom_site_label_3
_geom_angle
_geom_angle_site_symmetry_1
_geom_angle_site_symmetry_3
C7 N1 C6 113.5(2) . .
C8 N2 C5 113.6(2) . .
C10 O1 C15 117.22(19) . .
N2 C8 C7 124.7(2) . .
N2 C8 C9 129.6(2) . .
C7 C8 C9 105.61(19) . .
C10 O2 C16 116.44(19) . .
N1 C7 C8 123.7(2) . .
N1 C7 C11 129.4(2) . .
C8 C7 C11 106.73(19) . .
O1 C10 O2 113.73(19) . .
O1 C10 C9 117.42(19) . .
O2 C10 C9 107.69(18) . .
O1 C10 C11 108.05(18) . .
O2 C10 C11 116.05(19) . .
C9 C10 C11 92.39(17) . .
C14 C13 C9 115.27(18) . .
C14 C13 C12 113.05(18) . .
C9 C13 C12 102.97(17) . .
N2 C5 C4 118.3(3) . .
N2 C5 C6 121.8(2) . .
C4 C5 C6 119.9(2) . .
C13 C14 C12 109.53(17) . 3_655
C2 C1 C6 119.6(3) . .
N1 C6 C1 118.7(3) . .
N1 C6 C5 122.5(2) . .
C1 C6 C5 118.8(2) . .
C7 C11 C12 107.84(17) . .
C7 C11 C10 100.09(18) . .
C12 C11 C10 101.46(17) . .
C7 C11 Cl2 113.77(16) . .
C12 C11 Cl2 114.48(16) . .
C10 C11 Cl2 117.53(16) . .
C8 C9 C13 107.95(18) . .
C8 C9 C10 99.86(18) . .
C13 C9 C10 101.63(18) . .
C8 C9 Cl1 115.08(17) . .
C13 C9 Cl1 112.32(15) . .
C10 C9 Cl1 118.41(16) . .
C14 C12 C11 115.70(18) 3_655 .
C14 C12 C13 113.43(18) 3_655 .
C11 C12 C13 102.90(18) . .
C3 C4 C5 119.6(3) . .
C4 C3 C2 120.8(3) . .
C1 C2 C3 121.3(3) . .

loop_
_geom_bond_atom_site_label_1
_geom_bond_atom_site_label_2
_geom_bond_distance
_geom_bond_site_symmetry_2
Cl1 C9 1.761(2) .
Cl2 C11 1.762(2) .
N1 C7 1.306(3) .
N1 C6 1.383(3) .
N2 C8 1.297(3) .
N2 C5 1.387(3) .
O1 C10 1.384(3) .
O1 C15 1.439(3) .
C8 C7 1.420(3) .
C8 C9 1.507(3) .
O2 C10 1.394(3) .
O2 C16 1.437(3) .
C7 C11 1.506(3) .
C10 C9 1.564(3) .
C10 C11 1.566(3) .
C13 C14 1.518(3) .
C13 C9 1.551(3) .
C13 C12 1.567(3) .
C5 C4 1.401(3) .
C5 C6 1.411(3) .
C14 C12 1.523(3) 3_655
C1 C2 1.362(4) .
C1 C6 1.407(3) .
C11 C12 1.537(3) .
C12 C14 1.523(3) 3_655
C4 C3 1.357(4) .
C3 C2 1.384(4) .
